data_7022058
loop_
_publ_author_name
'Chen, Quan-Liang'
'Chen, Hong-Bin'
'Cao, Ze-Xing'
'Zhou, Zhao-Hui'

_publ_section_title
;
 Synthesis, spectral, and structural characterizations of imidazole
 oxalato molybdenum(IV/V/VI) complexes.
;
_journal_issue 5
_journal_name_full 'Dalton transactions (Cambridge, England : 2003)'
_journal_page_first 1627
_journal_page_last 1636
_journal_paper_doi 10.1039/c2dt31566a
_journal_volume 42
_journal_year 2013
_chemical_formula_sum 'C15 H19 Mo3 N10 Na0 O9'
_chemical_formula_weight 772.23
_chemical_name_systematic
;
?
;
_space_group_IT_number 14
_symmetry_space_group_name_Hall '-P 2yn'
_symmetry_space_group_name_H-M 'P 1 21/n 1'
_atom_sites_solution_hydrogens geom
_atom_sites_solution_primary direct
_atom_sites_solution_secondary difmap
_audit_creation_method SHELXL-97
_cell_angle_alpha 90.00
_cell_angle_beta 95.693(3)
_cell_angle_gamma 90.00
_cell_formula_units_Z 4
_cell_length_a 10.4113(3)
_cell_length_b 8.5644(3)
_cell_length_c 28.5006(9)
_cell_measurement_temperature 446(2)
_cell_volume 2528.77(14)
_computing_structure_refinement 'SHELXL-97 (Sheldrick, 1997)'
_computing_structure_solution 'SHELXS-97 (Sheldrick, 1990)'
_diffrn_ambient_temperature 446(2)
_diffrn_measured_fraction_theta_full 0.969
_diffrn_measured_fraction_theta_max 0.969
_diffrn_radiation_monochromator graphite
_diffrn_radiation_source 'fine-focus sealed tube'
_diffrn_radiation_type MoK\a
_diffrn_radiation_wavelength 0.71073
_diffrn_reflns_av_R_equivalents 0.0536
_diffrn_reflns_av_sigmaI/netI 0.0783
_diffrn_reflns_limit_h_max 7
_diffrn_reflns_limit_h_min -13
_diffrn_reflns_limit_k_max 10
_diffrn_reflns_limit_k_min -10
_diffrn_reflns_limit_l_max 35
_diffrn_reflns_limit_l_min -35
_diffrn_reflns_number 12174
_diffrn_reflns_theta_full 27.25
_diffrn_reflns_theta_max 27.25
_diffrn_reflns_theta_min 2.77
_exptl_absorpt_coefficient_mu 1.530
_exptl_absorpt_correction_T_max 0.9138
_exptl_absorpt_correction_T_min 0.8620
_exptl_absorpt_correction_type multi-scan
_exptl_absorpt_process_details sadabs
_exptl_crystal_density_diffrn 2.028
_exptl_crystal_density_method 'not measured'
_exptl_crystal_F_000 1520
_exptl_crystal_size_max 0.10
_exptl_crystal_size_mid 0.08
_exptl_crystal_size_min 0.06
_refine_diff_density_max 1.549
_refine_diff_density_min -3.065
_refine_diff_density_rms 0.195
_refine_ls_extinction_method none
_refine_ls_goodness_of_fit_ref 1.274
_refine_ls_hydrogen_treatment mixed
_refine_ls_matrix_type full
_refine_ls_number_parameters 337
_refine_ls_number_reflns 5481
_refine_ls_number_restraints 370
_refine_ls_restrained_S_all 1.256
_refine_ls_R_factor_all 0.0817
_refine_ls_R_factor_gt 0.0577
_refine_ls_shift/su_max 0.000
_refine_ls_shift/su_mean 0.000
_refine_ls_structure_factor_coef Fsqd
_refine_ls_weighting_details 'calc w=1/[\s^2^(Fo^2^)+(0.0323P)^2^+5.0352P] where P=(Fo^2^+2Fc^2^)/3'
_refine_ls_weighting_scheme calc
_refine_ls_wR_factor_gt 0.1168
_refine_ls_wR_factor_ref 0.1245
_reflns_number_gt 4218
_reflns_number_total 5481
_reflns_threshold_expression >2sigma(I)
_cod_data_source_file c2dt31566a.txt
_cod_data_source_block sad6
_cod_original_sg_symbol_H-M P2(1)/n
_cod_database_code 7022058

loop_
_symmetry_equiv_pos_as_xyz
'x, y, z'
'-x+1/2, y+1/2, -z+1/2'
'-x, -y, -z'
'x-1/2, -y-1/2, z-1/2'

loop_
_atom_site_label
_atom_site_type_symbol
_atom_site_fract_x
_atom_site_fract_y
_atom_site_fract_z
_atom_site_U_iso_or_equiv
_atom_site_adp_type
_atom_site_occupancy
_atom_site_symmetry_multiplicity
_atom_site_calc_flag
_atom_site_refinement_flags
Mo1 Mo 0.41021(5) -0.67927(7) 0.17163(2) 0.01265(15) Uani 1 1 d .
Mo2 Mo 0.46767(5) -0.67174(7) 0.054189(19) 0.01287(15) Uani 1 1 d .
Mo3 Mo 0.24319(5) -0.51193(7) 0.12175(2) 0.01189(14) Uani 1 1 d U
O1 O 0.4247(4) -0.4749(5) 0.14199(16) 0.0154(10) Uani 1 1 d .
O2 O 0.3154(4) -0.5767(5) 0.05538(16) 0.0150(10) Uani 1 1 d .
O3 O 0.3761(5) -0.6421(6) 0.22709(17) 0.0222(11) Uani 1 1 d .
O4 O 0.2465(4) -0.7333(5) 0.13593(16) 0.0144(10) Uani 1 1 d .
O5 O 0.4991(4) -0.7674(6) 0.10981(16) 0.0168(11) Uani 1 1 d .
O6 O 0.4558(5) -0.8134(6) 0.01013(17) 0.0241(12) Uani 1 1 d .
O7 O 0.1571(5) -0.4291(6) 0.16182(16) 0.0171(11) Uani 1 1 d .
O8 O 0.5908(5) -0.5408(6) 0.04552(17) 0.0223(12) Uani 1 1 d .
N1 N 0.2532(6) -0.2826(7) 0.0876(2) 0.0249(5) Uani 1 1 d U
N2 N 0.6168(6) -0.6500(7) 0.1952(2) 0.0226(5) Uani 1 1 d U
N3 N 0.4267(6) -0.9292(7) 0.1892(2) 0.0219(5) Uani 1 1 d U
N4 N 0.0639(6) -0.5628(7) 0.0771(2) 0.0251(5) Uani 1 1 d U
N5 N 0.3293(6) -0.0863(7) 0.0500(2) 0.0256(5) Uani 1 1 d U
H5A H 0.3750 -0.0336 0.0321 0.031 Uiso 1 1 calc R
N6 N -0.1430(6) -0.5729(7) 0.0525(2) 0.0260(5) Uani 1 1 d U
H6B H -0.2246 -0.5551 0.0505 0.031 Uiso 1 1 calc R
N7 N 0.7971(6) -0.5507(7) 0.2304(2) 0.0236(6) Uani 1 1 d U
H7B H 0.8508 -0.4954 0.2483 0.028 Uiso 1 1 calc R
N8 N 0.4458(6) -1.1827(7) 0.1832(2) 0.0219(6) Uani 1 1 d U
H8B H 0.4664 -1.2726 0.1728 0.026 Uiso 1 1 calc R
C1 C 0.6665(7) -0.5419(9) 0.2280(3) 0.0230(6) Uani 1 1 d U
H1A H 0.6190 -0.4750 0.2453 0.028 Uiso 1 1 calc R
C2 C 0.8274(7) -0.6606(9) 0.2001(3) 0.0226(6) Uani 1 1 d U
H2A H 0.9103 -0.6925 0.1949 0.027 Uiso 1 1 calc R
C3 C 0.7180(7) -0.7158(9) 0.1788(3) 0.0228(6) Uani 1 1 d U
H3B H 0.7131 -0.7914 0.1552 0.027 Uiso 1 1 calc R
C5 C 0.4680(7) -1.0444(9) 0.1637(3) 0.0221(6) Uani 1 1 d U
H5B H 0.5070 -1.0312 0.1360 0.026 Uiso 1 1 calc R
C7 C 0.0456(7) -0.6600(9) 0.0387(3) 0.0256(5) Uani 1 1 d U
H7C H 0.1106 -0.7122 0.0249 0.031 Uiso 1 1 calc R
C8 C 0.3722(7) -0.9994(9) 0.2256(3) 0.0219(6) Uani 1 1 d U
H8C H 0.3326 -0.9474 0.2489 0.026 Uiso 1 1 calc R
C9 C 0.3848(7) -1.1554(9) 0.2223(3) 0.0220(6) Uani 1 1 d U
H9B H 0.3572 -1.2298 0.2428 0.026 Uiso 1 1 calc R
C11 C -0.0536(7) -0.5123(9) 0.0842(3) 0.0262(5) Uani 1 1 d U
H11A H -0.0711 -0.4437 0.1080 0.031 Uiso 1 1 calc R
C12 C 0.3389(7) -0.2378(9) 0.0589(3) 0.0253(5) Uani 1 1 d U
H12A H 0.3978 -0.3041 0.0466 0.030 Uiso 1 1 calc R
C13 C -0.0806(7) -0.6675(9) 0.0242(3) 0.0258(5) Uani 1 1 d U
H13A H -0.1185 -0.7269 -0.0008 0.031 Uiso 1 1 calc R
C14 C 0.1877(7) -0.1505(9) 0.0969(3) 0.0257(5) Uani 1 1 d U
H14A H 0.1205 -0.1456 0.1161 0.031 Uiso 1 1 calc R
C15 C 0.2336(7) -0.0291(9) 0.0745(3) 0.0256(5) Uani 1 1 d U
H15A H 0.2060 0.0740 0.0755 0.031 Uiso 1 1 calc R
N9 N -0.1973(6) -0.1883(8) 0.1470(2) 0.0280(5) Uani 1 1 d U
N10 N -0.2107(6) -0.0607(8) 0.0833(2) 0.0286(5) Uani 1 1 d U
C4 C -0.1466(8) -0.0638(9) 0.1259(3) 0.0272(5) Uani 1 1 d U
C6 C -0.2888(8) -0.2611(9) 0.1172(3) 0.0274(5) Uani 1 1 d U
C10 C -0.2948(7) -0.1820(9) 0.0780(3) 0.0273(5) Uani 1 1 d U
H4A H -0.3481 -0.2051 0.0507 0.033 Uiso 1 1 calc R
H6C H -0.3361 -0.3487 0.1245 0.033 Uiso 1 1 d R
H9A H -0.1708 -0.2170 0.1754 0.033 Uiso 1 1 d R
O1W O 0.0209(5) -0.8420(7) 0.1731(2) 0.0346(14) Uani 1 1 d D
H1W2 H 0.090(4) -0.835(11) 0.160(3) 0.041 Uiso 1 1 d D

loop_
_atom_site_aniso_label
_atom_site_aniso_U_11
_atom_site_aniso_U_22
_atom_site_aniso_U_33
_atom_site_aniso_U_23
_atom_site_aniso_U_13
_atom_site_aniso_U_12
Mo1 0.0120(3) 0.0122(3) 0.0137(3) -0.0007(2) 0.0013(2) 0.0009(2)
Mo2 0.0108(3) 0.0159(3) 0.0122(3) -0.0013(2) 0.0023(2) 0.0002(2)
Mo3 0.0099(3) 0.0119(3) 0.0141(3) -0.0014(2) 0.0021(2) 0.0008(2)
O1 0.016(3) 0.010(2) 0.020(2) 0.000(2) 0.000(2) -0.0007(19)
O2 0.012(2) 0.015(3) 0.019(2) -0.002(2) 0.0041(19) 0.0001(19)
O3 0.021(3) 0.022(3) 0.023(3) -0.003(2) 0.005(2) 0.004(2)
O4 0.010(2) 0.011(2) 0.022(3) 0.001(2) 0.0039(19) -0.0021(18)
O5 0.015(3) 0.019(3) 0.016(2) -0.001(2) 0.0011(19) 0.003(2)
O6 0.024(3) 0.028(3) 0.020(3) -0.003(2) 0.000(2) 0.006(2)
O7 0.017(3) 0.020(3) 0.014(2) 0.001(2) 0.0054(19) 0.007(2)
O8 0.012(3) 0.027(3) 0.028(3) 0.006(2) -0.001(2) -0.002(2)
N1 0.0230(10) 0.0227(9) 0.0282(11) 0.0034(8) -0.0018(8) -0.0040(9)
N2 0.0202(12) 0.0236(13) 0.0232(12) -0.0008(10) -0.0012(10) 0.0012(10)
N3 0.0198(12) 0.0229(13) 0.0224(12) -0.0006(10) -0.0008(10) 0.0010(10)
N4 0.0219(10) 0.0243(10) 0.0281(11) 0.0018(9) -0.0030(8) -0.0041(9)
N5 0.0238(11) 0.0234(11) 0.0288(12) 0.0032(9) -0.0013(9) -0.0040(10)
N6 0.0227(10) 0.0254(10) 0.0289(11) 0.0016(9) -0.0024(8) -0.0037(9)
N7 0.0210(13) 0.0247(13) 0.0244(13) -0.0008(11) -0.0015(11) 0.0011(11)
N8 0.0200(13) 0.0227(13) 0.0224(13) -0.0006(11) -0.0008(11) 0.0009(11)
C1 0.0204(13) 0.0241(13) 0.0236(13) -0.0010(11) -0.0014(11) 0.0013(11)
C2 0.0199(13) 0.0238(13) 0.0234(13) -0.0009(11) -0.0013(11) 0.0012(11)
C3 0.0203(13) 0.0239(13) 0.0235(12) -0.0009(10) -0.0012(10) 0.0013(10)
C5 0.0201(13) 0.0229(13) 0.0226(12) -0.0006(11) -0.0008(10) 0.0010(11)
C7 0.0225(11) 0.0249(11) 0.0284(11) 0.0016(9) -0.0026(9) -0.0038(9)
C8 0.0200(13) 0.0228(13) 0.0225(13) -0.0005(11) -0.0005(11) 0.0010(11)
C9 0.0200(13) 0.0229(13) 0.0226(13) -0.0004(11) -0.0006(11) 0.0009(11)
C11 0.0232(10) 0.0254(10) 0.0291(11) 0.0015(8) -0.0021(8) -0.0038(9)
C12 0.0235(11) 0.0231(11) 0.0286(12) 0.0030(9) -0.0015(9) -0.0039(10)
C13 0.0227(11) 0.0251(11) 0.0287(11) 0.0015(9) -0.0028(9) -0.0038(9)
C14 0.0234(10) 0.0239(10) 0.0289(11) 0.0025(9) -0.0016(8) -0.0038(9)
C15 0.0237(11) 0.0233(11) 0.0291(12) 0.0030(9) -0.0013(9) -0.0037(10)
N9 0.0251(11) 0.0273(11) 0.0307(11) 0.0006(9) -0.0015(9) -0.0035(9)
N10 0.0257(11) 0.0278(11) 0.0313(12) 0.0008(10) -0.0013(9) -0.0037(10)
C4 0.0244(11) 0.0264(10) 0.0301(11) 0.0010(9) -0.0016(9) -0.0039(9)
C6 0.0243(11) 0.0266(10) 0.0303(11) 0.0008(9) -0.0016(9) -0.0037(9)
C10 0.0244(11) 0.0267(11) 0.0301(11) 0.0006(9) -0.0017(9) -0.0037(9)
O1W 0.021(3) 0.043(4) 0.043(3) -0.009(3) 0.017(3) -0.007(3)

loop_
_atom_type_symbol
_atom_type_description
_atom_type_scat_dispersion_real
_atom_type_scat_dispersion_imag
_atom_type_scat_source
C C 0.0033 0.0016 'International Tables Vol C Tables 4.2.6.8 and 6.1.1.4'
H H 0.0000 0.0000 'International Tables Vol C Tables 4.2.6.8 and 6.1.1.4'
N N 0.0061 0.0033 'International Tables Vol C Tables 4.2.6.8 and 6.1.1.4'
O O 0.0106 0.0060 'International Tables Vol C Tables 4.2.6.8 and 6.1.1.4'
Na Na 0.0362 0.0249 'International Tables Vol C Tables 4.2.6.8 and 6.1.1.4'
Mo Mo -1.6832 0.6857 'International Tables Vol C Tables 4.2.6.8 and 6.1.1.4'

loop_
_geom_angle_atom_site_label_1
_geom_angle_atom_site_label_2
_geom_angle_atom_site_label_3
_geom_angle
O3 Mo1 O4 106.2(2)
O3 Mo1 O1 105.6(2)
O4 Mo1 O1 95.04(18)
O3 Mo1 N3 89.4(2)
O4 Mo1 N3 86.1(2)
O1 Mo1 N3 163.9(2)
O3 Mo1 N2 89.0(2)
O4 Mo1 N2 164.0(2)
O1 Mo1 N2 85.1(2)
N3 Mo1 N2 89.4(2)
O3 Mo1 O5 163.7(2)
O4 Mo1 O5 85.20(18)
O1 Mo1 O5 84.52(19)
N3 Mo1 O5 79.6(2)
N2 Mo1 O5 78.9(2)
O3 Mo1 Mo3 102.68(16)
O4 Mo1 Mo3 48.41(13)
O1 Mo1 Mo3 48.64(13)
N3 Mo1 Mo3 134.53(15)
N2 Mo1 Mo3 133.75(16)
O5 Mo1 Mo3 93.64(12)
O8 Mo2 O6 110.3(3)
O8 Mo2 O2 112.2(2)
O6 Mo2 O2 109.4(2)
O8 Mo2 O5 110.4(2)
O6 Mo2 O5 108.3(2)
O2 Mo2 O5 106.1(2)
O7 Mo3 O4 105.7(2)
O7 Mo3 O1 107.3(2)
O4 Mo3 O1 95.80(19)
O7 Mo3 O2 162.53(19)
O4 Mo3 O2 86.06(19)
O1 Mo3 O2 83.68(18)
O7 Mo3 N4 89.9(2)
O4 Mo3 N4 85.6(2)
O1 Mo3 N4 161.6(2)
O2 Mo3 N4 78.1(2)
O7 Mo3 N1 88.6(2)
O4 Mo3 N1 164.9(2)
O1 Mo3 N1 84.2(2)
O2 Mo3 N1 78.9(2)
N4 Mo3 N1 89.8(2)
O7 Mo3 Mo1 103.71(15)
O4 Mo3 Mo1 48.88(13)
O1 Mo3 Mo1 48.95(13)
O2 Mo3 Mo1 93.75(12)
N4 Mo3 Mo1 134.38(17)
N1 Mo3 Mo1 133.11(16)
Mo3 O1 Mo1 82.41(18)
Mo2 O2 Mo3 121.1(2)
Mo3 O4 Mo1 82.71(17)
Mo2 O5 Mo1 119.9(2)
C12 N1 C14 105.2(7)
C12 N1 Mo3 126.6(6)
C14 N1 Mo3 127.6(5)
C3 N2 C1 105.5(6)
C3 N2 Mo1 129.3(5)
C1 N2 Mo1 124.9(5)
C5 N3 C8 105.7(6)
C5 N3 Mo1 128.5(5)
C8 N3 Mo1 124.8(5)
C11 N4 C7 105.1(6)
C11 N4 Mo3 126.1(5)
C7 N4 Mo3 128.7(5)
C12 N5 C15 107.5(7)
C11 N6 C13 107.0(7)
C2 N7 C1 107.8(6)
C5 N8 C9 107.7(6)
N7 C1 N2 107.7(7)
C3 C2 N7 107.5(7)
N2 C3 C2 111.4(7)
N3 C5 N8 110.7(7)
C13 C7 N4 109.2(7)
C9 C8 N3 109.5(7)
C8 C9 N8 106.5(7)
N4 C11 N6 111.1(7)
N5 C12 N1 111.0(8)
C7 C13 N6 107.5(7)
C15 C14 N1 110.1(8)
C14 C15 N5 106.3(7)
C4 N9 C6 111.2(6)
C4 N10 C10 110.3(7)
N10 C4 N9 103.8(6)
C10 C6 N9 105.5(7)
C6 C10 N10 109.1(7)

loop_
_geom_bond_atom_site_label_1
_geom_bond_atom_site_label_2
_geom_bond_distance
Mo1 O3 1.684(5)
Mo1 O4 1.952(4)
Mo1 O1 1.956(5)
Mo1 N3 2.201(6)
Mo1 N2 2.203(6)
Mo1 O5 2.203(5)
Mo1 Mo3 2.5706(8)
Mo2 O8 1.739(5)
Mo2 O6 1.741(5)
Mo2 O2 1.785(5)
Mo2 O5 1.785(5)
Mo3 O7 1.677(5)
Mo3 O4 1.938(5)
Mo3 O1 1.946(4)
Mo3 O2 2.176(5)
Mo3 N4 2.196(6)
Mo3 N1 2.199(6)
N1 C12 1.326(10)
N1 C14 1.361(10)
N2 C3 1.321(9)
N2 C1 1.380(9)
N3 C5 1.323(9)
N3 C8 1.369(10)
N4 C11 1.331(10)
N4 C7 1.374(10)
N5 C12 1.324(10)
N5 C15 1.363(10)
N6 C11 1.336(9)
N6 C13 1.355(10)
N7 C2 1.337(9)
N7 C1 1.357(9)
N8 C5 1.338(9)
N8 C9 1.356(9)
C2 C3 1.324(10)
C7 C13 1.339(10)
C8 C9 1.346(10)
C14 C15 1.334(10)
N9 C4 1.357(10)
N9 C6 1.362(9)
N10 C4 1.326(9)
N10 C10 1.357(10)
C6 C10 1.303(11)
